data_4075519
loop_
_publ_author_name
'Axtell, Alex T.'
'Klosin, Jerzy'
'Abboud, Khalil A.'

_publ_section_title
;
 Evaluation of Asymmetric Hydrogenation Ligands in Asymmetric
 Hydroformylation Reactions. Highly Enantioselective Ligands Based on
 Bis-phosphacycles
;
_journal_issue 21
_journal_name_full Organometallics
_journal_page_first 5003
_journal_paper_doi 10.1021/om060340e
_journal_volume 25
_journal_year 2006
_chemical_formula_sum 'C21 H39 O2 P2 Rh'
_chemical_formula_weight 488.37
_chemical_name_systematic
;
 ?
;
_space_group_IT_number 152
_symmetry_cell_setting trigonal
_symmetry_space_group_name_Hall 'P 31 2"'
_symmetry_space_group_name_H-M 'P 31 2 1'
_atom_sites_solution_hydrogens geom
_atom_sites_solution_primary direct
_atom_sites_solution_secondary difmap
_audit_creation_method SHELXL-97
_cell_angle_alpha 90.00
_cell_angle_beta 90.00
_cell_angle_gamma 120.00
_cell_formula_units_Z 6
_cell_length_a 11.0103(4)
_cell_length_b 11.0103(4)
_cell_length_c 33.178(3)
_cell_measurement_reflns_used 302
_cell_measurement_temperature 173(2)
_cell_measurement_theta_max 28.0
_cell_measurement_theta_min 2.0
_cell_volume 3483.2(4)
_computing_cell_refinement 'Bruker SMART v5.624 & SAINT 6.36a (Bruker 1998)'
_computing_data_collection 'Bruker SMART v5.624 (Bruker 1998)'
_computing_data_reduction 'Bruker SHELXTL v6.14 (Bruker 2000)'
_computing_molecular_graphics 'Bruker SHELXTL v6.14'
_computing_publication_material 'Bruker SHELXTL v6.14'
_computing_structure_refinement 'Bruker SHELXTL v6.14'
_computing_structure_solution 'Bruker SHELXTL v6.14'
_diffrn_ambient_temperature 173(2)
_diffrn_measured_fraction_theta_full 0.999
_diffrn_measured_fraction_theta_max 0.999
_diffrn_measurement_device_type 'SMART CCD area detector'
_diffrn_measurement_method '\w scans'
_diffrn_radiation_monochromator graphite
_diffrn_radiation_source 'fine-focus sealed tube'
_diffrn_radiation_type MoK\a
_diffrn_radiation_wavelength 0.71073
_diffrn_reflns_av_R_equivalents 0.0550
_diffrn_reflns_av_sigmaI/netI 0.0379
_diffrn_reflns_limit_h_max 13
_diffrn_reflns_limit_h_min -14
_diffrn_reflns_limit_k_max 11
_diffrn_reflns_limit_k_min -14
_diffrn_reflns_limit_l_max 43
_diffrn_reflns_limit_l_min -35
_diffrn_reflns_number 22592
_diffrn_reflns_theta_full 27.50
_diffrn_reflns_theta_max 27.50
_diffrn_reflns_theta_min 1.84
_diffrn_standards_decay_% '< 1'
_diffrn_standards_number 0
_exptl_absorpt_coefficient_mu 0.886
_exptl_absorpt_correction_T_max 0.9244
_exptl_absorpt_correction_T_min 0.8636
_exptl_absorpt_correction_type integration
_exptl_absorpt_process_details 'based on measured indexed crystal faces, Bruker SHELXTL  v6.12 (Bruker 1998)'
_exptl_crystal_colour yellow
_exptl_crystal_density_diffrn 1.397
_exptl_crystal_density_meas 0
_exptl_crystal_density_method 'not measured'
_exptl_crystal_description plates
_exptl_crystal_F_000 1536
_exptl_crystal_size_max 0.18
_exptl_crystal_size_mid 0.17
_exptl_crystal_size_min 0.09
_refine_diff_density_max 0.304
_refine_diff_density_min -0.375
_refine_diff_density_rms 0.057
_refine_ls_abs_structure_details 'Flack H D (1983), Acta Cryst. A39, 876-881'
_refine_ls_abs_structure_Flack 0.00(2)
_refine_ls_extinction_method none
_refine_ls_goodness_of_fit_ref 1.063
_refine_ls_hydrogen_treatment constr
_refine_ls_matrix_type full
_refine_ls_number_parameters 243
_refine_ls_number_reflns 5320
_refine_ls_number_restraints 0
_refine_ls_restrained_S_all 1.063
_refine_ls_R_factor_all 0.0304
_refine_ls_R_factor_gt 0.0270
_refine_ls_shift/su_max 0.003
_refine_ls_shift/su_mean 0.000
_refine_ls_structure_factor_coef Fsqd
_refine_ls_weighting_details 'calc w=1/[\s^2^(Fo^2^)+(0.0216P)^2^+0.7613P] where P=(Fo^2^+2Fc^2^)/3'
_refine_ls_weighting_scheme calc
_refine_ls_wR_factor_gt 0.0561
_refine_ls_wR_factor_ref 0.0570
_reflns_number_gt 5023
_reflns_number_total 5320
_reflns_threshold_expression I>2\s(I)
_cod_data_source_file om060340e.cif
_cod_data_source_block '[(S,S,R,R)-TangPhos]Rh(acac)_(19)'
_cod_depositor_comments
;
The following automatic conversions were performed:

'_symmetry_cell_setting' value 'Trigonal' changed to 'trigonal'
according to /home/saulius/struct/CIF-dictionaries/cif_core.dic
dictionary named 'cif_core.dic' version 2.4.1 from 2010-06-29.

Automatic conversion script
Id: cif_fix_values 1715 2011-07-08 13:25:40Z adriana 
;
_cod_original_cell_volume 3483.2(3)
_cod_original_sg_symbol_H-M P3(1)21
_cod_database_code 4075519

loop_
_symmetry_equiv_pos_as_xyz
'x, y, z'
'-y, x-y, z+1/3'
'-x+y, -x, z+2/3'
'y, x, -z'
'x-y, -y, -z+2/3'
'-x, -x+y, -z+1/3'

loop_
_atom_site_label
_atom_site_type_symbol
_atom_site_fract_x
_atom_site_fract_y
_atom_site_fract_z
_atom_site_U_iso_or_equiv
_atom_site_adp_type
_atom_site_occupancy
_atom_site_symmetry_multiplicity
_atom_site_calc_flag
_atom_site_refinement_flags
Rh Rh 0.685810(18) 0.198584(19) 0.913218(6) 0.02319(5) Uani 1 1 d .
P1 P 0.59963(7) -0.02874(7) 0.91810(2) 0.02434(15) Uani 1 1 d .
P2 P 0.49458(7) 0.16196(7) 0.94369(2) 0.02403(14) Uani 1 1 d .
O1 O 0.86416(18) 0.23238(19) 0.88174(5) 0.0290(4) Uani 1 1 d .
O2 O 0.76993(19) 0.41702(18) 0.91334(5) 0.0288(4) Uani 1 1 d .
C1 C 0.4270(3) -0.1217(3) 0.94468(8) 0.0305(6) Uani 1 1 d .
H1A H 0.4330 -0.1822 0.9662 0.037 Uiso 1 1 calc R
C2 C 0.3210(3) -0.2175(3) 0.91286(11) 0.0464(8) Uani 1 1 d .
H2A H 0.2406 -0.2981 0.9262 0.056 Uiso 1 1 calc R
H2B H 0.2850 -0.1649 0.8975 0.056 Uiso 1 1 calc R
C3 C 0.3926(3) -0.2696(3) 0.88452(10) 0.0477(9) Uani 1 1 d .
H3A H 0.3347 -0.3113 0.8601 0.057 Uiso 1 1 calc R
H3B H 0.4068 -0.3419 0.8979 0.057 Uiso 1 1 calc R
C4 C 0.5340(3) -0.1429(3) 0.87313(9) 0.0430(7) Uani 1 1 d .
H4A H 0.5224 -0.0916 0.8503 0.052 Uiso 1 1 calc R
H4B H 0.6009 -0.1737 0.8650 0.052 Uiso 1 1 calc R
C5 C 0.3888(3) -0.0199(3) 0.96460(8) 0.0319(6) Uani 1 1 d .
H5A H 0.2870 -0.0540 0.9601 0.038 Uiso 1 1 calc R
C6 C 0.4199(4) 0.0014(4) 1.00999(9) 0.0503(9) Uani 1 1 d .
H6A H 0.3487 -0.0810 1.0251 0.060 Uiso 1 1 calc R
H6B H 0.5133 0.0128 1.0157 0.060 Uiso 1 1 calc R
C7 C 0.4166(4) 0.1313(4) 1.02274(9) 0.0508(8) Uani 1 1 d .
H7A H 0.4522 0.1581 1.0506 0.061 Uiso 1 1 calc R
H7B H 0.3196 0.1148 1.0216 0.061 Uiso 1 1 calc R
C8 C 0.5104(3) 0.2462(3) 0.99323(9) 0.0410(8) Uani 1 1 d .
H8A H 0.6090 0.2936 1.0026 0.049 Uiso 1 1 calc R
H8B H 0.4804 0.3171 0.9911 0.049 Uiso 1 1 calc R
C9 C 0.7147(3) -0.0874(3) 0.94354(9) 0.0345(6) Uani 1 1 d .
C10 C 0.6464(3) -0.2467(3) 0.94718(10) 0.0418(7) Uani 1 1 d .
H10A H 0.6230 -0.2888 0.9203 0.063 Uiso 1 1 calc R
H10B H 0.5607 -0.2831 0.9633 0.063 Uiso 1 1 calc R
H10C H 0.7118 -0.2702 0.9603 0.063 Uiso 1 1 calc R
C11 C 0.8487(3) -0.0327(3) 0.91904(12) 0.0568(9) Uani 1 1 d .
H11A H 0.9089 -0.0647 0.9312 0.085 Uiso 1 1 calc R
H11B H 0.8983 0.0700 0.9187 0.085 Uiso 1 1 calc R
H11C H 0.8254 -0.0682 0.8914 0.085 Uiso 1 1 calc R
C12 C 0.7486(4) -0.0232(4) 0.98595(11) 0.0610(11) Uani 1 1 d .
H12A H 0.8186 -0.0413 0.9986 0.092 Uiso 1 1 calc R
H12B H 0.6631 -0.0655 1.0023 0.092 Uiso 1 1 calc R
H12C H 0.7860 0.0782 0.9841 0.092 Uiso 1 1 calc R
C13 C 0.3755(3) 0.2049(3) 0.91429(8) 0.0278(6) Uani 1 1 d .
C14 C 0.3417(4) 0.1279(4) 0.87408(9) 0.0528(10) Uani 1 1 d .
H14A H 0.2811 0.0270 0.8787 0.079 Uiso 1 1 calc R
H14B H 0.4289 0.1451 0.8611 0.079 Uiso 1 1 calc R
H14C H 0.2934 0.1619 0.8566 0.079 Uiso 1 1 calc R
C15 C 0.4538(4) 0.3626(4) 0.90615(11) 0.0518(9) Uani 1 1 d .
H15A H 0.3963 0.3864 0.8890 0.078 Uiso 1 1 calc R
H15B H 0.5427 0.3892 0.8925 0.078 Uiso 1 1 calc R
H15C H 0.4728 0.4134 0.9317 0.078 Uiso 1 1 calc R
C16 C 0.2388(3) 0.1636(4) 0.93648(11) 0.0493(9) Uani 1 1 d .
H16A H 0.2600 0.2064 0.9633 0.074 Uiso 1 1 calc R
H16B H 0.1842 0.0613 0.9391 0.074 Uiso 1 1 calc R
H16C H 0.1845 0.1964 0.9212 0.074 Uiso 1 1 calc R
C17 C 1.0780(3) 0.3418(4) 0.84666(10) 0.0442(7) Uani 1 1 d .
H17A H 1.1537 0.3573 0.8652 0.066 Uiso 1 1 calc R
H17B H 1.1149 0.4140 0.8257 0.066 Uiso 1 1 calc R
H17C H 1.0396 0.2490 0.8342 0.066 Uiso 1 1 calc R
C18 C 0.9634(3) 0.3493(3) 0.86969(7) 0.0296(6) Uani 1 1 d .
C19 C 0.9771(3) 0.4805(3) 0.87562(8) 0.0303(6) Uani 1 1 d .
H19A H 1.0562 0.5587 0.8638 0.036 Uiso 1 1 calc R
C20 C 0.8846(3) 0.5075(3) 0.89750(7) 0.0258(5) Uani 1 1 d .
C21 C 0.9247(3) 0.6584(3) 0.90396(9) 0.0337(6) Uani 1 1 d .
H21A H 0.8402 0.6641 0.9094 0.051 Uiso 1 1 calc R
H21B H 0.9712 0.7128 0.8797 0.051 Uiso 1 1 calc R
H21C H 0.9888 0.6964 0.9270 0.051 Uiso 1 1 calc R

loop_
_atom_site_aniso_label
_atom_site_aniso_U_11
_atom_site_aniso_U_22
_atom_site_aniso_U_33
_atom_site_aniso_U_23
_atom_site_aniso_U_13
_atom_site_aniso_U_12
Rh 0.01856(10) 0.02267(10) 0.02682(9) 0.00177(8) 0.00174(7) 0.00916(9)
P1 0.0222(3) 0.0235(3) 0.0257(3) 0.0012(3) 0.0008(3) 0.0103(3)
P2 0.0209(3) 0.0271(3) 0.0240(3) 0.0004(3) 0.0001(3) 0.0120(3)
O1 0.0240(10) 0.0279(10) 0.0331(10) 0.0007(8) 0.0056(8) 0.0114(8)
O2 0.0253(10) 0.0254(9) 0.0357(10) 0.0013(8) 0.0014(8) 0.0127(8)
C1 0.0223(14) 0.0249(14) 0.0396(15) 0.0090(12) 0.0039(12) 0.0083(11)
C2 0.0280(16) 0.0316(17) 0.071(2) -0.0033(15) -0.0082(15) 0.0086(13)
C3 0.0475(19) 0.0315(17) 0.054(2) -0.0108(15) -0.0182(16) 0.0124(15)
C4 0.0523(18) 0.0373(16) 0.0330(15) -0.0047(13) -0.0043(13) 0.0176(15)
C5 0.0226(13) 0.0351(15) 0.0379(15) 0.0122(12) 0.0084(11) 0.0143(12)
C6 0.062(2) 0.072(2) 0.0356(17) 0.0182(17) 0.0153(16) 0.048(2)
C7 0.060(2) 0.082(2) 0.0244(15) 0.0010(15) 0.0044(15) 0.046(2)
C8 0.0380(17) 0.0539(19) 0.0344(16) -0.0140(14) -0.0067(13) 0.0256(16)
C9 0.0282(14) 0.0324(16) 0.0463(17) 0.0038(13) 0.0001(12) 0.0177(13)
C10 0.0368(17) 0.0346(17) 0.057(2) 0.0109(15) 0.0082(15) 0.0206(14)
C11 0.0333(17) 0.0402(18) 0.104(3) 0.0161(18) 0.0119(18) 0.0233(15)
C12 0.075(3) 0.066(2) 0.066(2) -0.019(2) -0.038(2) 0.053(2)
C13 0.0283(14) 0.0324(15) 0.0263(14) 0.0035(11) 0.0020(11) 0.0178(12)
C14 0.071(2) 0.074(3) 0.0368(18) -0.0113(17) -0.0218(17) 0.054(2)
C15 0.0418(19) 0.0409(19) 0.077(2) 0.0138(18) -0.0036(18) 0.0241(15)
C16 0.0344(17) 0.067(2) 0.056(2) 0.0142(18) 0.0039(15) 0.0325(17)
C17 0.0341(17) 0.0460(18) 0.0490(18) 0.0010(15) 0.0136(14) 0.0174(15)
C18 0.0229(13) 0.0367(16) 0.0248(12) 0.0013(12) -0.0006(10) 0.0117(12)
C19 0.0232(14) 0.0303(15) 0.0303(15) 0.0033(12) 0.0040(11) 0.0079(12)
C20 0.0242(12) 0.0260(14) 0.0261(13) 0.0017(11) -0.0063(10) 0.0118(11)
C21 0.0324(15) 0.0260(13) 0.0401(16) 0.0030(12) -0.0022(13) 0.0126(12)

loop_
_atom_type_symbol
_atom_type_description
_atom_type_scat_dispersion_real
_atom_type_scat_dispersion_imag
_atom_type_scat_source
C C 0.0033 0.0016 'International Tables Vol C Tables 4.2.6.8 and 6.1.1.4'
H H 0.0000 0.0000 'International Tables Vol C Tables 4.2.6.8 and 6.1.1.4'
O O 0.0106 0.0060 'International Tables Vol C Tables 4.2.6.8 and 6.1.1.4'
P P 0.1023 0.0942 'International Tables Vol C Tables 4.2.6.8 and 6.1.1.4'
Rh Rh -1.1178 0.9187 'International Tables Vol C Tables 4.2.6.8 and 6.1.1.4'

loop_
_geom_angle_atom_site_label_1
_geom_angle_atom_site_label_2
_geom_angle_atom_site_label_3
_geom_angle
O1 Rh O2 87.70(7)
O1 Rh P2 177.54(6)
O2 Rh P2 92.46(5)
O1 Rh P1 94.13(6)
O2 Rh P1 175.64(5)
P2 Rh P1 85.88(3)
C4 P1 C1 93.65(14)
C4 P1 C9 103.27(15)
C1 P1 C9 105.94(12)
C4 P1 Rh 120.99(11)
C1 P1 Rh 113.62(9)
C9 P1 Rh 116.27(10)
C8 P2 C5 93.38(14)
C8 P2 C13 103.75(13)
C5 P2 C13 108.83(13)
C8 P2 Rh 118.53(10)
C5 P2 Rh 113.28(9)
C13 P2 Rh 116.37(9)
C18 O1 Rh 126.58(18)
C20 O2 Rh 126.52(17)
C5 C1 C2 114.1(2)
C5 C1 P1 112.28(19)
C2 C1 P1 105.5(2)
C5 C1 H1A 108.3
C2 C1 H1A 108.3
P1 C1 H1A 108.3
C3 C2 C1 109.1(2)
C3 C2 H2A 109.9
C1 C2 H2A 109.9
C3 C2 H2B 109.9
C1 C2 H2B 109.9
H2A C2 H2B 108.3
C2 C3 C4 107.1(3)
C2 C3 H3A 110.3
C4 C3 H3A 110.3
C2 C3 H3B 110.3
C4 C3 H3B 110.3
H3A C3 H3B 108.6
C3 C4 P1 107.1(2)
C3 C4 H4A 110.3
P1 C4 H4A 110.3
C3 C4 H4B 110.3
P1 C4 H4B 110.3
H4A C4 H4B 108.5
C1 C5 C6 114.4(2)
C1 C5 P2 111.80(18)
C6 C5 P2 103.2(2)
C1 C5 H5A 109.1
C6 C5 H5A 109.1
P2 C5 H5A 109.1
C7 C6 C5 108.1(3)
C7 C6 H6A 110.1
C5 C6 H6A 110.1
C7 C6 H6B 110.1
C5 C6 H6B 110.1
H6A C6 H6B 108.4
C6 C7 C8 106.2(3)
C6 C7 H7A 110.5
C8 C7 H7A 110.5
C6 C7 H7B 110.5
C8 C7 H7B 110.5
H7A C7 H7B 108.7
C7 C8 P2 107.4(2)
C7 C8 H8A 110.2
P2 C8 H8A 110.2
C7 C8 H8B 110.2
P2 C8 H8B 110.2
H8A C8 H8B 108.5
C11 C9 C10 108.6(2)
C11 C9 C12 110.0(3)
C10 C9 C12 108.8(3)
C11 C9 P1 108.1(2)
C10 C9 P1 113.5(2)
C12 C9 P1 107.7(2)
C9 C10 H10A 109.5
C9 C10 H10B 109.5
H10A C10 H10B 109.5
C9 C10 H10C 109.5
H10A C10 H10C 109.5
H10B C10 H10C 109.5
C9 C11 H11A 109.5
C9 C11 H11B 109.5
H11A C11 H11B 109.5
C9 C11 H11C 109.5
H11A C11 H11C 109.5
H11B C11 H11C 109.5
C9 C12 H12A 109.5
C9 C12 H12B 109.5
H12A C12 H12B 109.5
C9 C12 H12C 109.5
H12A C12 H12C 109.5
H12B C12 H12C 109.5
C14 C13 C16 109.1(3)
C14 C13 C15 108.7(3)
C16 C13 C15 109.7(3)
C14 C13 P2 108.75(19)
C16 C13 P2 112.55(19)
C15 C13 P2 108.05(19)
C13 C14 H14A 109.5
C13 C14 H14B 109.5
H14A C14 H14B 109.5
C13 C14 H14C 109.5
H14A C14 H14C 109.5
H14B C14 H14C 109.5
C13 C15 H15A 109.5
C13 C15 H15B 109.5
H15A C15 H15B 109.5
C13 C15 H15C 109.5
H15A C15 H15C 109.5
H15B C15 H15C 109.5
C13 C16 H16A 109.5
C13 C16 H16B 109.5
H16A C16 H16B 109.5
C13 C16 H16C 109.5
H16A C16 H16C 109.5
H16B C16 H16C 109.5
C18 C17 H17A 109.5
C18 C17 H17B 109.5
H17A C17 H17B 109.5
C18 C17 H17C 109.5
H17A C17 H17C 109.5
H17B C17 H17C 109.5
O1 C18 C19 127.0(2)
O1 C18 C17 115.0(3)
C19 C18 C17 118.0(3)
C18 C19 C20 125.6(3)
C18 C19 H19A 117.2
C20 C19 H19A 117.2
O2 C20 C19 126.4(3)
O2 C20 C21 115.8(2)
C19 C20 C21 117.7(2)
C20 C21 H21A 109.5
C20 C21 H21B 109.5
H21A C21 H21B 109.5
C20 C21 H21C 109.5
H21A C21 H21C 109.5
H21B C21 H21C 109.5

loop_
_geom_bond_atom_site_label_1
_geom_bond_atom_site_label_2
_geom_bond_distance
Rh O1 2.0868(17)
Rh O2 2.1011(17)
Rh P2 2.1837(7)
Rh P1 2.1945(7)
P1 C4 1.849(3)
P1 C1 1.869(3)
P1 C9 1.885(3)
P2 C8 1.852(3)
P2 C5 1.875(3)
P2 C13 1.875(3)
O1 C18 1.267(3)
O2 C20 1.267(3)
C1 C5 1.530(4)
C1 C2 1.536(4)
C1 H1A 1.0000
C2 C3 1.512(5)
C2 H2A 0.9900
C2 H2B 0.9900
C3 C4 1.530(4)
C3 H3A 0.9900
C3 H3B 0.9900
C4 H4A 0.9900
C4 H4B 0.9900
C5 C6 1.536(4)
C5 H5A 1.0000
C6 C7 1.509(5)
C6 H6A 0.9900
C6 H6B 0.9900
C7 C8 1.523(5)
C7 H7A 0.9900
C7 H7B 0.9900
C8 H8A 0.9900
C8 H8B 0.9900
C9 C11 1.521(4)
C9 C10 1.529(4)
C9 C12 1.535(5)
C10 H10A 0.9800
C10 H10B 0.9800
C10 H10C 0.9800
C11 H11A 0.9800
C11 H11B 0.9800
C11 H11C 0.9800
C12 H12A 0.9800
C12 H12B 0.9800
C12 H12C 0.9800
C13 C14 1.524(4)
C13 C16 1.526(4)
C13 C15 1.528(4)
C14 H14A 0.9800
C14 H14B 0.9800
C14 H14C 0.9800
C15 H15A 0.9800
C15 H15B 0.9800
C15 H15C 0.9800
C16 H16A 0.9800
C16 H16B 0.9800
C16 H16C 0.9800
C17 C18 1.512(4)
C17 H17A 0.9800
C17 H17B 0.9800
C17 H17C 0.9800
C18 C19 1.389(4)
C19 C20 1.399(4)
C19 H19A 0.9500
C20 C21 1.505(4)
C21 H21A 0.9800
C21 H21B 0.9800
C21 H21C 0.9800
